data_4036481
loop_
_publ_author_name
'Mulla, Karimulla'
'Aleshire, Kyle L.'
'Forster, Paul M.'
'Kang, Jun Yong'

_publ_section_title
;
 Utility of Bifunctional N-Heterocyclic Phosphine (NHP)-Thioureas for
 Metal-Free Carbon-Phosphorus Bond Construction toward Regio- and
 Stereoselective Formation of Vinylphosphonates.
;
_journal_issue 1
_journal_name_full 'The Journal of organic chemistry'
_journal_page_first 77
_journal_page_last 88
_journal_paper_doi 10.1021/acs.joc.5b02184
_journal_volume 81
_journal_year 2016
_chemical_formula_moiety 'C20 H23 N2 O3 P'
_chemical_formula_sum 'C20 H23 N2 O3 P'
_chemical_formula_weight 370.37
_space_group_crystal_system orthorhombic
_space_group_IT_number 61
_space_group_name_Hall '-P 2ac 2ab'
_space_group_name_H-M_alt 'P b c a'
_atom_sites_solution_hydrogens mixed
_atom_sites_solution_primary iterative
_audit_creation_date 2015-06-05
_audit_creation_method
;
Olex2 1.2
(compiled 2015.01.26 svn.r3150 for OlexSys, GUI svn.r4998)
;
_cell_angle_alpha 90
_cell_angle_beta 90
_cell_angle_gamma 90
_cell_formula_units_Z 8
_cell_length_a 18.5763(9)
_cell_length_b 9.7340(5)
_cell_length_c 19.8284(10)
_cell_measurement_reflns_used 8906
_cell_measurement_temperature 100
_cell_measurement_theta_max 28.45
_cell_measurement_theta_min 2.19
_cell_volume 3585.4(3)
_computing_cell_refinement 'SAINT v8.34A (Bruker, 2013)'
_computing_data_reduction 'SAINT v8.34A (Bruker, 2013)'
_computing_molecular_graphics 'Olex2 (Dolomanov et al., 2009)'
_computing_publication_material 'Olex2 (Dolomanov et al., 2009)'
_computing_structure_refinement 'XL (Sheldrick, 2008)'
_computing_structure_solution
;
Superflip (Palatinus & Chapuis, 2007;Palatinus & van der Lee, 2008;
Palatinus et al., 2012)
;
_diffrn_ambient_temperature 99.91
_diffrn_measured_fraction_theta_full 0.991
_diffrn_measured_fraction_theta_max 0.992
_diffrn_measurement_device_type 'Bruker APEX-II CCD'
_diffrn_measurement_method '\f and \w scans'
_diffrn_radiation_type MoK\a
_diffrn_radiation_wavelength 0.71073
_diffrn_reflns_av_R_equivalents 0.0483
_diffrn_reflns_av_unetI/netI 0.0290
_diffrn_reflns_Laue_measured_fraction_full 0.991
_diffrn_reflns_Laue_measured_fraction_max 0.992
_diffrn_reflns_limit_h_max 23
_diffrn_reflns_limit_h_min -23
_diffrn_reflns_limit_k_max 12
_diffrn_reflns_limit_k_min -12
_diffrn_reflns_limit_l_max 24
_diffrn_reflns_limit_l_min -24
_diffrn_reflns_number 41586
_diffrn_reflns_point_group_measured_fraction_full 0.991
_diffrn_reflns_point_group_measured_fraction_max 0.992
_diffrn_reflns_theta_full 25.242
_diffrn_reflns_theta_max 26.368
_diffrn_reflns_theta_min 2.054
_diffrn_standards_number 0
_exptl_absorpt_coefficient_mu 0.177
_exptl_absorpt_correction_T_max 0.7461
_exptl_absorpt_correction_T_min 0.7217
_exptl_absorpt_correction_type multi-scan
_exptl_absorpt_process_details
;
SADABS-2014/4 (Bruker,2014/4) was used for absorption correction.
wR2(int) was 0.0586 before and 0.0557 after correction.
The Ratio of minimum to maximum transmission is 0.9673.
The \l/2 correction factor is 0.00150.
;
_exptl_crystal_colour 'clear light colourless'
_exptl_crystal_colour_lustre clear
_exptl_crystal_colour_modifier light
_exptl_crystal_colour_primary colourless
_exptl_crystal_density_diffrn 1.372
_exptl_crystal_description plate
_exptl_crystal_F_000 1568
_exptl_crystal_size_max 0.2
_exptl_crystal_size_mid 0.15
_exptl_crystal_size_min 0.08
_refine_diff_density_max 0.324
_refine_diff_density_min -0.388
_refine_diff_density_rms 0.042
_refine_ls_extinction_method none
_refine_ls_goodness_of_fit_ref 0.999
_refine_ls_hydrogen_treatment mixed
_refine_ls_matrix_type full
_refine_ls_number_parameters 244
_refine_ls_number_reflns 3628
_refine_ls_number_restraints 6
_refine_ls_restrained_S_all 0.998
_refine_ls_R_factor_all 0.0388
_refine_ls_R_factor_gt 0.0298
_refine_ls_shift/su_max 0.002
_refine_ls_shift/su_mean 0.000
_refine_ls_structure_factor_coef Fsqd
_refine_ls_weighting_details 'w=1/[\s^2^(Fo^2^)+(0.0479P)^2^] where P=(Fo^2^+2Fc^2^)/3'
_refine_ls_weighting_scheme calc
_refine_ls_wR_factor_gt 0.0768
_refine_ls_wR_factor_ref 0.0807
_reflns_Friedel_coverage 0.000
_reflns_number_gt 2931
_reflns_number_total 3628
_reflns_threshold_expression 'I > 2\s(I)'
_cod_data_source_file jo5b02184_si_003.cif
_cod_data_source_block kang3c_0ma_a_a
_cod_database_code 4036481
_shelxl_version_number 2014/6
_shelx_space_group_comment
;
The symmetry employed for this shelxl refinement is uniquely defined
by the following loop, which should always be used as a source of
symmetry information in preference to the above space-group names.
They are only intended as comments.
;
_olex2_refinement_description
;
1. Fixed Uiso
 At 1.2 times of:
  All C(H) groups, All C(H,H) groups
 At 1.5 times of:
  All C(H,H,H) groups
2. Uiso/Uaniso restraints and constraints
Uanis(O1) \\sim Ueq: with sigma of 0.1 and sigma for terminal atoms of 0.2
3.a Secondary CH2 refined with riding coordinates:
 C7(H7A,H7B), C8(H8A,H8B), C17(H17A,H17B), C19(H19A,H19B)
3.b Aromatic/amide H refined with riding coordinates:
 C2(H2), C3(H3), C4(H4), C5(H5), C6(H6), C10(H10), C11(H11), C12(H12),
 C13(H13), C14(H14)
3.c Idealised Me refined as rotating group:
 C20(H20A,H20B,H20C)
;
_olex2_submission_special_instructions 'No special instructions were received'

loop_
_space_group_symop_operation_xyz
'x, y, z'
'-x+1/2, -y, z+1/2'
'-x, y+1/2, -z+1/2'
'x+1/2, -y+1/2, -z'
'-x, -y, -z'
'x-1/2, y, -z-1/2'
'x, -y-1/2, z-1/2'
'-x-1/2, y-1/2, z'

loop_
_atom_site_label
_atom_site_type_symbol
_atom_site_fract_x
_atom_site_fract_y
_atom_site_fract_z
_atom_site_U_iso_or_equiv
_atom_site_adp_type
_atom_site_occupancy
_atom_site_site_symmetry_order
_atom_site_calc_flag
_atom_site_refinement_flags_posn
_atom_site_refinement_flags_adp
P1 P 0.62327(2) 0.65824(3) 0.25418(2) 0.01325(10) Uani 1 1 d . .
O1 O 0.59454(5) 0.75240(9) 0.20264(4) 0.0181(2) Uani 1 1 d . U
O3 O 0.56411(5) 0.56500(9) 0.43365(4) 0.0181(2) Uani 1 1 d . .
O2 O 0.64745(5) 0.39866(10) 0.42706(5) 0.0247(2) Uani 1 1 d . .
N2 N 0.68896(6) 0.54857(10) 0.23352(5) 0.0155(2) Uani 1 1 d . .
N1 N 0.67141(5) 0.72871(11) 0.31643(5) 0.0152(2) Uani 1 1 d . .
C1 C 0.68609(7) 0.44926(13) 0.18150(6) 0.0156(3) Uani 1 1 d . .
C2 C 0.61983(7) 0.40222(14) 0.15709(7) 0.0191(3) Uani 1 1 d . .
H2 H 0.5764 0.4412 0.1736 0.023 Uiso 1 1 calc R .
C3 C 0.61734(7) 0.29884(15) 0.10891(7) 0.0208(3) Uani 1 1 d . .
H3 H 0.5720 0.2675 0.0928 0.025 Uiso 1 1 calc R .
C4 C 0.68011(7) 0.24058(14) 0.08392(7) 0.0210(3) Uani 1 1 d . .
H4 H 0.6781 0.1694 0.0512 0.025 Uiso 1 1 calc R .
C5 C 0.74571(7) 0.28820(14) 0.10759(7) 0.0200(3) Uani 1 1 d . .
H5 H 0.7890 0.2492 0.0907 0.024 Uiso 1 1 calc R .
C6 C 0.74940(7) 0.39179(13) 0.15558(7) 0.0174(3) Uani 1 1 d . .
H6 H 0.7949 0.4237 0.1708 0.021 Uiso 1 1 calc R .
C7 C 0.75905(7) 0.58608(13) 0.26315(7) 0.0166(3) Uani 1 1 d . .
H7A H 0.7866 0.6457 0.2320 0.020 Uiso 1 1 calc R .
H7B H 0.7879 0.5028 0.2728 0.020 Uiso 1 1 calc R .
C8 C 0.74163(7) 0.66230(14) 0.32788(7) 0.0173(3) Uani 1 1 d . .
H8A H 0.7388 0.5976 0.3663 0.021 Uiso 1 1 calc R .
H8B H 0.7790 0.7319 0.3377 0.021 Uiso 1 1 calc R .
C9 C 0.64702(7) 0.83111(13) 0.36154(6) 0.0149(3) Uani 1 1 d . .
C10 C 0.68577(7) 0.85941(13) 0.42047(7) 0.0171(3) Uani 1 1 d . .
H10 H 0.7265 0.8051 0.4320 0.021 Uiso 1 1 calc R .
C11 C 0.66463(7) 0.96705(14) 0.46205(7) 0.0200(3) Uani 1 1 d . .
H11 H 0.6915 0.9867 0.5016 0.024 Uiso 1 1 calc R .
C12 C 0.60518(8) 1.04564(14) 0.44658(7) 0.0218(3) Uani 1 1 d . .
H12 H 0.5915 1.1197 0.4750 0.026 Uiso 1 1 calc R .
C13 C 0.56560(8) 1.01564(14) 0.38926(7) 0.0222(3) Uani 1 1 d . .
H13 H 0.5241 1.0686 0.3789 0.027 Uiso 1 1 calc R .
C14 C 0.58585(7) 0.90911(13) 0.34674(7) 0.0187(3) Uani 1 1 d . .
H14 H 0.5582 0.8893 0.3076 0.022 Uiso 1 1 calc R .
C15 C 0.55082(7) 0.56020(13) 0.29117(6) 0.0149(3) Uani 1 1 d . .
C16 C 0.48347(8) 0.60101(15) 0.28156(7) 0.0210(3) Uani 1 1 d . .
C17 C 0.56871(7) 0.43445(13) 0.33273(7) 0.0179(3) Uani 1 1 d . .
H17A H 0.5245 0.3787 0.3378 0.021 Uiso 1 1 calc R .
H17B H 0.6041 0.3784 0.3075 0.021 Uiso 1 1 calc R .
C18 C 0.59887(7) 0.46328(13) 0.40205(7) 0.0163(3) Uani 1 1 d . .
C19 C 0.58839(7) 0.59351(14) 0.50228(6) 0.0195(3) Uani 1 1 d . .
H19A H 0.6405 0.6151 0.5025 0.023 Uiso 1 1 calc R .
H19B H 0.5801 0.5126 0.5315 0.023 Uiso 1 1 calc R .
C20 C 0.54593(7) 0.71409(14) 0.52750(7) 0.0211(3) Uani 1 1 d . .
H20A H 0.5543 0.7933 0.4980 0.032 Uiso 1 1 calc GR .
H20B H 0.5612 0.7367 0.5735 0.032 Uiso 1 1 calc GR .
H20C H 0.4946 0.6911 0.5275 0.032 Uiso 1 1 calc GR .
H16A H 0.4728(9) 0.6822(16) 0.2551(8) 0.031(4) Uiso 1 1 d . .
H16B H 0.4424(9) 0.5516(16) 0.3022(8) 0.032(4) Uiso 1 1 d . .

loop_
_atom_site_aniso_label
_atom_site_aniso_U_11
_atom_site_aniso_U_22
_atom_site_aniso_U_33
_atom_site_aniso_U_23
_atom_site_aniso_U_13
_atom_site_aniso_U_12
P1 0.01257(18) 0.01430(19) 0.01289(18) 0.00070(13) -0.00097(12) 0.00027(13)
O1 0.0182(5) 0.0202(5) 0.0160(5) 0.0025(4) -0.0008(4) 0.0010(4)
O3 0.0210(5) 0.0188(5) 0.0145(5) -0.0013(4) -0.0022(4) 0.0011(4)
O2 0.0218(5) 0.0298(6) 0.0226(5) 0.0017(4) -0.0005(4) 0.0076(4)
N2 0.0133(6) 0.0171(6) 0.0161(6) -0.0020(5) -0.0022(4) 0.0005(4)
N1 0.0134(5) 0.0155(6) 0.0166(6) -0.0013(4) -0.0024(4) 0.0007(4)
C1 0.0201(7) 0.0148(6) 0.0121(6) 0.0027(5) -0.0005(5) 0.0004(5)
C2 0.0173(7) 0.0244(8) 0.0155(7) -0.0008(6) 0.0006(5) 0.0014(6)
C3 0.0228(7) 0.0245(7) 0.0152(7) -0.0002(6) -0.0025(6) -0.0039(6)
C4 0.0304(8) 0.0188(7) 0.0137(7) -0.0002(5) 0.0010(6) -0.0004(6)
C5 0.0229(7) 0.0195(7) 0.0177(7) 0.0019(6) 0.0043(6) 0.0041(6)
C6 0.0170(7) 0.0175(7) 0.0177(7) 0.0025(5) 0.0007(5) -0.0007(6)
C7 0.0130(7) 0.0170(7) 0.0197(7) 0.0010(5) -0.0032(5) 0.0001(5)
C8 0.0143(7) 0.0183(7) 0.0194(7) -0.0001(5) -0.0039(5) 0.0013(5)
C9 0.0164(6) 0.0132(6) 0.0152(6) 0.0015(5) 0.0015(5) -0.0034(5)
C10 0.0166(7) 0.0161(7) 0.0186(7) 0.0020(5) -0.0011(5) -0.0022(5)
C11 0.0229(7) 0.0212(7) 0.0158(7) -0.0015(6) -0.0016(6) -0.0066(6)
C12 0.0264(8) 0.0166(7) 0.0225(8) -0.0036(6) 0.0024(6) -0.0008(6)
C13 0.0230(8) 0.0192(7) 0.0243(8) -0.0012(6) -0.0007(6) 0.0028(6)
C14 0.0195(7) 0.0187(7) 0.0179(7) -0.0004(5) -0.0027(6) 0.0000(6)
C15 0.0170(7) 0.0163(6) 0.0113(6) -0.0036(5) -0.0002(5) -0.0021(5)
C16 0.0195(7) 0.0244(8) 0.0193(8) -0.0024(6) 0.0001(6) -0.0012(6)
C17 0.0194(7) 0.0164(7) 0.0178(7) -0.0012(5) 0.0019(5) -0.0023(5)
C18 0.0149(6) 0.0161(7) 0.0178(7) 0.0026(5) 0.0027(5) -0.0029(5)
C19 0.0220(7) 0.0231(7) 0.0133(7) 0.0005(5) -0.0029(5) -0.0023(6)
C20 0.0235(7) 0.0218(7) 0.0182(7) -0.0004(6) 0.0021(6) -0.0036(6)

loop_
_atom_type_symbol
_atom_type_description
_atom_type_scat_dispersion_real
_atom_type_scat_dispersion_imag
_atom_type_scat_source
C C 0.0033 0.0016 'International Tables Vol C Tables 4.2.6.8 and 6.1.1.4'
H H 0.0000 0.0000 'International Tables Vol C Tables 4.2.6.8 and 6.1.1.4'
N N 0.0061 0.0033 'International Tables Vol C Tables 4.2.6.8 and 6.1.1.4'
O O 0.0106 0.0060 'International Tables Vol C Tables 4.2.6.8 and 6.1.1.4'
P P 0.1023 0.0942 'International Tables Vol C Tables 4.2.6.8 and 6.1.1.4'

loop_
_geom_angle_atom_site_label_1
_geom_angle_atom_site_label_2
_geom_angle_atom_site_label_3
_geom_angle
O1 P1 N2 119.45(5)
O1 P1 N1 116.80(5)
O1 P1 C15 109.92(6)
N2 P1 C15 107.82(6)
N1 P1 N2 93.00(5)
N1 P1 C15 108.41(6)
C18 O3 C19 115.34(10)
C1 N2 P1 125.97(9)
C1 N2 C7 119.54(10)
C7 N2 P1 112.88(8)
C8 N1 P1 114.05(8)
C9 N1 P1 125.80(9)
C9 N1 C8 119.71(10)
C2 C1 N2 120.58(11)
C2 C1 C6 118.75(12)
C6 C1 N2 120.60(11)
C1 C2 H2 119.9
C3 C2 C1 120.29(12)
C3 C2 H2 119.9
C2 C3 H3 119.5
C4 C3 C2 120.92(13)
C4 C3 H3 119.5
C3 C4 H4 120.6
C5 C4 C3 118.76(13)
C5 C4 H4 120.6
C4 C5 H5 119.4
C4 C5 C6 121.23(12)
C6 C5 H5 119.4
C1 C6 H6 120.0
C5 C6 C1 120.04(12)
C5 C6 H6 120.0
N2 C7 H7A 110.6
N2 C7 H7B 110.6
N2 C7 C8 105.65(10)
H7A C7 H7B 108.7
C8 C7 H7A 110.6
C8 C7 H7B 110.6
N1 C8 C7 105.84(10)
N1 C8 H8A 110.6
N1 C8 H8B 110.6
C7 C8 H8A 110.6
C7 C8 H8B 110.6
H8A C8 H8B 108.7
C10 C9 N1 120.13(12)
C14 C9 N1 120.71(11)
C14 C9 C10 119.11(12)
C9 C10 H10 120.1
C11 C10 C9 119.87(12)
C11 C10 H10 120.1
C10 C11 H11 119.6
C12 C11 C10 120.86(13)
C12 C11 H11 119.6
C11 C12 H12 120.3
C11 C12 C13 119.42(13)
C13 C12 H12 120.3
C12 C13 H13 119.6
C12 C13 C14 120.80(13)
C14 C13 H13 119.6
C9 C14 H14 120.1
C13 C14 C9 119.89(12)
C13 C14 H14 120.1
C16 C15 P1 119.11(11)
C16 C15 C17 121.86(12)
C17 C15 P1 119.03(9)
C15 C16 H16A 121.0(10)
C15 C16 H16B 121.5(9)
H16A C16 H16B 117.5(13)
C15 C17 H17A 108.5
C15 C17 H17B 108.5
H17A C17 H17B 107.5
C18 C17 C15 115.27(11)
C18 C17 H17A 108.5
C18 C17 H17B 108.5
O3 C18 C17 112.62(11)
O2 C18 O3 123.66(12)
O2 C18 C17 123.68(12)
O3 C19 H19A 110.3
O3 C19 H19B 110.3
O3 C19 C20 107.27(11)
H19A C19 H19B 108.5
C20 C19 H19A 110.3
C20 C19 H19B 110.3
C19 C20 H20A 109.5
C19 C20 H20B 109.5
C19 C20 H20C 109.5
H20A C20 H20B 109.5
H20A C20 H20C 109.5
H20B C20 H20C 109.5

loop_
_geom_bond_atom_site_label_1
_geom_bond_atom_site_label_2
_geom_bond_distance
P1 O1 1.4728(9)
P1 N2 1.6724(11)
P1 N1 1.6716(11)
P1 C15 1.8055(13)
O3 C18 1.3378(15)
O3 C19 1.4604(15)
O2 C18 1.2065(16)
N2 C1 1.4147(16)
N2 C7 1.4744(16)
N1 C8 1.4734(16)
N1 C9 1.4139(16)
C1 C2 1.3997(18)
C1 C6 1.4000(18)
C2 H2 0.9500
C2 C3 1.388(2)
C3 H3 0.9500
C3 C4 1.3881(19)
C4 H4 0.9500
C4 C5 1.3858(19)
C5 H5 0.9500
C5 C6 1.3881(19)
C6 H6 0.9500
C7 H7A 0.9900
C7 H7B 0.9900
C7 C8 1.5174(18)
C8 H8A 0.9900
C8 H8B 0.9900
C9 C10 1.3998(18)
C9 C14 1.3979(18)
C10 H10 0.9500
C10 C11 1.3899(19)
C11 H11 0.9500
C11 C12 1.378(2)
C12 H12 0.9500
C12 C13 1.385(2)
C13 H13 0.9500
C13 C14 1.3884(19)
C14 H14 0.9500
C15 C16 1.3265(19)
C15 C17 1.5127(18)
C16 H16A 0.970(15)
C16 H16B 0.990(16)
C17 H17A 0.9900
C17 H17B 0.9900
C17 C18 1.5105(19)
C19 H19A 0.9900
C19 H19B 0.9900
C19 C20 1.5000(18)
C20 H20A 0.9800
C20 H20B 0.9800
C20 H20C 0.9800
